data_1535685
loop_
_publ_author_name
'Mugavero, S.J.'
'Smith, M.D.'
'zur Loye, H.C.'

_publ_section_title
;
 Crystal growth and magnetic properties of Ln2 Li Ir O6 (Ln = Pr, Nd, Sm,
 Eu)
;
_journal_name_full 'Journal of Solid State Chemistry'
_journal_page_first 200
_journal_page_last 206
_journal_volume 178
_journal_year 2005
_chemical_formula_sum 'Ir Li Nd2 O6'
_chemical_name_systematic 'Nd2 Li (Ir O6)'
_space_group_IT_number 14
_symmetry_space_group_name_Hall '-P 2yn'
_symmetry_space_group_name_H-M 'P 1 21/n 1'
_cell_angle_alpha 90
_cell_angle_beta 90.543
_cell_angle_gamma 90
_cell_formula_units_Z 2
_cell_length_a 5.429
_cell_length_b 5.7412
_cell_length_c 7.704
_cell_volume 240.115
_citation_journal_id_ASTM JSSCBI
_cod_data_source_file Mugavero_JSSCBI_2005_1659.cif
_cod_data_source_block Ir1Li1Nd2O6
_cod_original_sg_symbol_Hall '-P 2ybc (x-z,y,z)'
_cod_original_formula_sum 'Ir1 Li1 Nd2 O6'
_cod_database_code 1535685

loop_
_symmetry_equiv_pos_as_xyz
x,y,z
-x+1/2,y+1/2,-z+1/2
-x,-y,-z
x-1/2,-y-1/2,z-1/2

loop_
_atom_site_label
_atom_site_type_symbol
_atom_site_fract_x
_atom_site_fract_y
_atom_site_fract_z
_atom_site_occupancy
_atom_site_U_iso_or_equiv
O3 O-2 0.3181 0.789 0.051 1 0.0
Nd1 Nd+3 0.48444 0.06711 0.25131 1 0.0
O1 O-2 0.2031 0.3118 0.0467 1 0.0
Li1 Li+1 0 0 0 1 0.0
Ir1 Ir+5 0.5 0.5 0 1 0.0
O2 O-2 0.5937 0.4723 0.2457 1 0.0
